data_9011342
loop_
_publ_author_name
'Ginderow, D.'
'Cesbron, F.'

_publ_section_title
;
 Structure de la demesmaekerite,Pb2Cu5(SeO3)6(UO2)2(OH)6*2H2O
 Locality: Musoni, Kolwezi, Shaba, Zaire
 Note: anisoB's from ICSD
;
_journal_name_full 'Acta Crystallographica, Section C'
_journal_page_first 824
_journal_page_last 827
_journal_paper_doi 10.1107/S0108270183006496
_journal_volume 39
_journal_year 1983
_chemical_formula_sum 'Cu5 H10 O30 Pb2 Se6 U2'
_chemical_name_mineral Demesmaekerite
_space_group_IT_number 2
_symmetry_space_group_name_Hall '-P 1'
_symmetry_space_group_name_H-M 'P -1'
_cell_angle_alpha 89.78
_cell_angle_beta 100.36
_cell_angle_gamma 91.34
_cell_formula_units_Z 1
_cell_length_a 11.955
_cell_length_b 10.039
_cell_length_c 5.639
_cell_volume 665.556
_database_code_amcsd 0009977
_exptl_crystal_density_diffrn 5.418
_cod_original_formula_sum 'Pb2 Cu5 Se6 U2 O30 H10'
_cod_database_code 9011342

loop_
_symmetry_equiv_pos_as_xyz
x,y,z
-x,-y,-z

loop_
_atom_site_aniso_label
_atom_site_aniso_U_11
_atom_site_aniso_U_22
_atom_site_aniso_U_33
_atom_site_aniso_U_12
_atom_site_aniso_U_13
_atom_site_aniso_U_23
Pb 0.01611 0.01378 0.01231 -0.00120 0.00297 -0.00028
Cu1 0.01050 0.01429 0.00966 0.00120 0.00198 -0.00169
Cu2 0.00910 0.01888 0.01200 0.00120 0.00165 -0.00479
Cu3 0.01471 0.01123 0.00920 -0.00060 0.00463 0.00028
Se1 0.00980 0.01429 0.01777 0.00000 0.00198 -0.00085
Se2 0.01190 0.01072 0.01216 0.00299 0.00000 0.00000
Se3 0.00840 0.00867 0.00998 0.00120 0.00066 0.00085
U 0.00700 0.00765 0.00904 0.00060 0.00132 0.00028
O1 0.04132 0.01786 0.02323 -0.00717 0.00000 0.00903
O2 0.03641 0.02807 0.00655 -0.00359 0.00529 0.00536
O3 0.01120 0.00816 0.01855 0.00179 0.00198 -0.00282
O4 0.01821 0.01072 0.03289 0.00658 0.00264 -0.00451
O5 0.01401 0.01684 0.03351 0.00000 -0.00595 0.00733
O6 0.01541 0.01174 0.02214 0.00239 0.00396 -0.00592
O7 0.00840 0.01072 0.01637 -0.00299 -0.00132 0.00536
O8 0.02031 0.02500 0.01746 0.00538 -0.00330 -0.00931
O9 0.01050 0.02449 0.02260 -0.00538 0.05617 -0.00874
O10 0.01401 0.00970 0.01013 0.00179 0.00099 -0.00197
O11 0.01260 0.01123 0.01372 0.00120 0.00529 -0.00592
O-H1 0.00980 0.01378 0.01419 -0.00418 0.00363 -0.00282
O-H2 0.00910 0.01837 0.01294 0.00000 0.00297 -0.00226
O-H3 0.01120 0.01582 0.01169 0.00060 0.00760 -0.00113
Wat 0.02941 0.03827 0.02899 0.01554 0.00562 -0.00846

loop_
_atom_site_label
_atom_site_type_symbol
_atom_site_fract_x
_atom_site_fract_y
_atom_site_fract_z
_atom_site_U_iso_or_equiv
_atom_site_attached_hydrogens
Pb Pb 0.19460 0.68900 0.32820 0.01431 .
Cu1 Cu 0.50000 0.50000 0.50000 0.01140 .
Cu2 Cu 0.38500 0.57670 0.93500 0.01393 .
Cu3 Cu 0.95370 0.44320 0.20800 0.01140 .
Se1 Se 0.51210 0.16880 0.72600 0.01393 .
Se2 Se 0.22140 0.37490 0.59400 0.01140 .
Se3 Se 0.95390 0.11080 0.21230 0.00887 .
U U 0.74743 0.91630 0.76080 0.00811 .
O1 O 0.30190 0.13650 0.98430 0.02786 .
O2 O 0.19740 0.03020 0.49330 0.02406 .
O3 O 0.83810 0.11610 0.98220 0.01267 .
O4 O 0.63120 0.09860 0.65800 0.02026 .
O5 O 0.57380 0.82850 0.54540 0.02280 .
O6 O 0.77710 0.69240 0.67890 0.01646 .
O7 O 0.93720 0.86460 0.94880 0.01267 .
O8 O 0.44390 0.67020 0.26070 0.02153 .
O9 O 0.33260 0.48280 0.61330 0.01900 .
O10 O 0.11340 0.48510 0.51780 0.01140 .
O11 O 0.05650 0.73910 0.65980 0.01267 .
O-H1 O 0.52510 0.59310 0.80380 0.01267 1
O-H2 O 0.76190 0.45870 0.96890 0.01393 1
O-H3 O 0.00630 0.61710 0.09650 0.01267 1
Wat O 0.34030 0.79710 0.79850 0.03166 2

loop_
_cod_changelog_entry_id
_cod_changelog_entry_author
_cod_changelog_entry_date
_cod_changelog_entry_text
1
;cod-tools version 3.10.1
Id: cif_fix_AMCSD_aniso_labels 10200 2024-08-01 14:09:44Z saulius
;
2024-08-02T12:21:40+03:00
;Changed the following '_atom_site_aniso_label' values:
'OH1' -> 'O-H1'
'OH2' -> 'O-H2'
'OH3' -> 'O-H3'
;
